data_7157411
loop_
_publ_author_name
'Shamanth, Sadashivamurthy'
'Chaithra, Nagaraju'
'Gurukiran, Mahesha'
'Mamatha, Mahesha'
'Lokanath, N. K.'
'Rangappa, Kanchugarakoppal S.'
'Mantelingu, Kempegowda'

_publ_section_title
;
 I<sub>2</sub>-Catalyzed transformation of o-aminobenzamide to
 o-ureidobenzonitrile using isothiocyanates.
;
_journal_issue 14
_journal_name_full 'Organic &amp; biomolecular chemistry'
_journal_page_first 2678
_journal_page_last 2684
_journal_paper_doi 10.1039/d0ob00118j
_journal_volume 18
_journal_year 2020
_chemical_formula_sum 'C14 H11 N3 O'
_chemical_formula_weight 237.26
_space_group_IT_number 14
_space_group_name_Hall '-P 2ybc'
_space_group_name_H-M_alt 'P 1 21/c 1'
_symmetry_cell_setting monoclinic
_symmetry_space_group_name_H-M 'P 1 21/c 1'
_atom_sites_solution_hydrogens geom
_atom_sites_solution_primary direct
_atom_sites_solution_secondary difmap
_audit_creation_method SHELXL-97
_audit_update_record
;
2019-12-27 deposited with the CCDC.	2020-03-16 downloaded from the CCDC.
;
_cell_angle_alpha 90.00
_cell_angle_beta 103.309(5)
_cell_angle_gamma 90.00
_cell_formula_units_Z 4
_cell_length_a 5.4509(7)
_cell_length_b 19.981(3)
_cell_length_c 10.8572(16)
_cell_measurement_reflns_used 5122
_cell_measurement_temperature 293(2)
_cell_measurement_theta_max 27.52
_cell_measurement_theta_min 3.62
_cell_volume 1150.7(3)
_computing_structure_refinement 'SHELXL-97 (Sheldrick, 1997)'
_computing_structure_solution 'SHELXS-97 (Sheldrick, 1990)'
_diffrn_ambient_temperature 293(2)
_diffrn_measured_fraction_theta_full 0.974
_diffrn_measured_fraction_theta_max 0.974
_diffrn_measurement_device_type Rigaku
_diffrn_radiation_monochromator graphite
_diffrn_radiation_source 'fine-focus sealed tube'
_diffrn_radiation_type MoK\a
_diffrn_radiation_wavelength 0.71075
_diffrn_reflns_av_R_equivalents 0.0321
_diffrn_reflns_av_sigmaI/netI 0.0377
_diffrn_reflns_limit_h_max 7
_diffrn_reflns_limit_h_min -6
_diffrn_reflns_limit_k_max 24
_diffrn_reflns_limit_k_min -25
_diffrn_reflns_limit_l_max 8
_diffrn_reflns_limit_l_min -14
_diffrn_reflns_number 5122
_diffrn_reflns_theta_full 27.52
_diffrn_reflns_theta_max 27.52
_diffrn_reflns_theta_min 3.62
_exptl_absorpt_coefficient_mu 0.090
_exptl_absorpt_correction_T_max 0.981
_exptl_absorpt_correction_T_min 0.977
_exptl_absorpt_correction_type multi-scan
_exptl_absorpt_process_details 'NUMABS; Rigaku-1999'
_exptl_crystal_colour brown
_exptl_crystal_density_diffrn 1.369
_exptl_crystal_density_method 'not measured'
_exptl_crystal_description block
_exptl_crystal_F_000 496
_exptl_crystal_size_max 0.26
_exptl_crystal_size_mid 0.23
_exptl_crystal_size_min 0.21
_refine_diff_density_max 0.236
_refine_diff_density_min -0.210
_refine_diff_density_rms 0.045
_refine_ls_extinction_method none
_refine_ls_goodness_of_fit_ref 1.058
_refine_ls_hydrogen_treatment mixed
_refine_ls_matrix_type full
_refine_ls_number_parameters 163
_refine_ls_number_reflns 2575
_refine_ls_number_restraints 0
_refine_ls_restrained_S_all 1.058
_refine_ls_R_factor_all 0.0468
_refine_ls_R_factor_gt 0.0399
_refine_ls_shift/su_max 0.001
_refine_ls_shift/su_mean 0.000
_refine_ls_structure_factor_coef Fsqd
_refine_ls_weighting_details 'calc w=1/[\s^2^(Fo^2^)+(0.0655P)^2^+0.0610P] where P=(Fo^2^+2Fc^2^)/3'
_refine_ls_weighting_scheme calc
_refine_ls_wR_factor_gt 0.1055
_refine_ls_wR_factor_ref 0.1112
_reflns_number_gt 2164
_reflns_number_total 2575
_reflns_threshold_expression >2sigma(I)
_cod_data_source_file d0ob00118j2.cif
_cod_data_source_block A1-T3P
_cod_depositor_comments 'Adding full bibliography for 7157411.cif.'
_cod_original_sg_symbol_H-M P21/c
_cod_database_code 7157411

loop_
_symmetry_equiv_pos_as_xyz
'x, y, z'
'-x, y+1/2, -z+1/2'
'-x, -y, -z'
'x, -y-1/2, z-1/2'

loop_
_atom_site_label
_atom_site_type_symbol
_atom_site_fract_x
_atom_site_fract_y
_atom_site_fract_z
_atom_site_U_iso_or_equiv
_atom_site_adp_type
_atom_site_occupancy
_atom_site_symmetry_multiplicity
_atom_site_calc_flag
_atom_site_refinement_flags
_atom_site_disorder_assembly
_atom_site_disorder_group
O9 O 0.15060(17) 0.41642(4) 0.74109(8) 0.0302(2) Uani 1 1 d . . .
N10 N 0.53210(18) 0.46936(5) 0.81042(9) 0.0234(2) Uani 1 1 d . . .
H10 H 0.6693 0.4678 0.8684 0.028 Uiso 1 1 calc R . .
N18 N 1.10804(19) 0.55363(6) 0.91719(10) 0.0288(3) Uani 1 1 d . . .
C15 C 0.7300(2) 0.61010(6) 0.63381(11) 0.0236(3) Uani 1 1 d . . .
H15 H 0.8698 0.6377 0.6408 0.028 Uiso 1 1 calc R . .
C11 C 0.5202(2) 0.51789(6) 0.71666(10) 0.0196(2) Uani 1 1 d . . .
N7 N 0.41397(19) 0.38681(5) 0.92895(9) 0.0258(2) Uani 1 1 d . . .
H7 H 0.5591 0.3957 0.9770 0.031 Uiso 1 1 calc R . .
C4 C 0.2605(2) 0.25806(6) 1.13929(11) 0.0274(3) Uani 1 1 d . . .
H4 H 0.3348 0.2394 1.2175 0.033 Uiso 1 1 calc R . .
C16 C 0.7282(2) 0.56082(6) 0.72533(10) 0.0201(2) Uani 1 1 d . . .
C12 C 0.3133(2) 0.52678(6) 0.61418(11) 0.0232(3) Uani 1 1 d . . .
H12 H 0.1725 0.4994 0.6060 0.028 Uiso 1 1 calc R . .
C8 C 0.3473(2) 0.42348(6) 0.82027(10) 0.0209(2) Uani 1 1 d . . .
C6 C 0.2748(2) 0.33627(6) 0.97210(10) 0.0209(2) Uani 1 1 d . . .
C5 C 0.3859(2) 0.30730(6) 1.08869(11) 0.0236(3) Uani 1 1 d . . .
H5 H 0.5449 0.3212 1.1324 0.028 Uiso 1 1 calc R . .
C1 C 0.0369(2) 0.31467(6) 0.90653(11) 0.0238(3) Uani 1 1 d . . .
H1 H -0.0392 0.3336 0.8288 0.029 Uiso 1 1 calc R . .
C14 C 0.5252(2) 0.61771(6) 0.53352(11) 0.0254(3) Uani 1 1 d . . .
H14 H 0.5258 0.6502 0.4723 0.030 Uiso 1 1 calc R . .
C2 C -0.0851(2) 0.26470(6) 0.95850(11) 0.0275(3) Uani 1 1 d . . .
H2 H -0.2433 0.2501 0.9147 0.033 Uiso 1 1 calc R . .
C17 C 0.9407(2) 0.55624(6) 0.83104(10) 0.0219(2) Uani 1 1 d . . .
C13 C 0.3176(2) 0.57607(6) 0.52511(11) 0.0246(3) Uani 1 1 d . . .
H13 H 0.1782 0.5815 0.4580 0.030 Uiso 1 1 calc R . .
C3 C 0.0244(2) 0.23623(6) 1.07421(12) 0.0288(3) Uani 1 1 d . . .
H3 H -0.0592 0.2028 1.1080 0.035 Uiso 1 1 calc R . .

loop_
_atom_site_aniso_label
_atom_site_aniso_U_11
_atom_site_aniso_U_22
_atom_site_aniso_U_33
_atom_site_aniso_U_23
_atom_site_aniso_U_13
_atom_site_aniso_U_12
O9 0.0261(5) 0.0325(5) 0.0271(4) 0.0054(3) -0.0038(4) -0.0098(4)
N10 0.0163(5) 0.0275(5) 0.0239(5) 0.0054(4) -0.0006(4) -0.0025(4)
N18 0.0218(5) 0.0350(6) 0.0276(5) -0.0021(4) 0.0019(4) -0.0030(4)
C15 0.0225(6) 0.0216(6) 0.0279(6) 0.0001(4) 0.0085(5) -0.0021(5)
C11 0.0185(5) 0.0202(5) 0.0203(5) -0.0013(4) 0.0049(4) 0.0006(4)
N7 0.0189(5) 0.0308(6) 0.0252(5) 0.0065(4) -0.0003(4) -0.0058(4)
C4 0.0308(6) 0.0277(6) 0.0244(6) 0.0032(4) 0.0078(5) 0.0008(5)
C16 0.0178(5) 0.0210(5) 0.0219(5) -0.0028(4) 0.0050(4) 0.0002(4)
C12 0.0186(6) 0.0251(6) 0.0247(6) 0.0012(4) 0.0026(4) -0.0011(5)
C8 0.0189(5) 0.0211(5) 0.0218(5) 0.0001(4) 0.0033(4) -0.0005(4)
C6 0.0205(6) 0.0212(5) 0.0222(5) -0.0009(4) 0.0075(4) 0.0002(4)
C5 0.0218(6) 0.0248(6) 0.0243(6) -0.0006(4) 0.0053(4) 0.0001(5)
C1 0.0222(6) 0.0276(6) 0.0215(5) -0.0007(4) 0.0047(4) -0.0024(5)
C14 0.0257(6) 0.0238(6) 0.0271(6) 0.0040(4) 0.0071(5) 0.0012(5)
C2 0.0248(6) 0.0298(6) 0.0288(6) -0.0043(5) 0.0084(5) -0.0062(5)
C17 0.0207(6) 0.0218(5) 0.0245(6) -0.0023(4) 0.0076(4) -0.0029(4)
C13 0.0215(6) 0.0270(6) 0.0238(5) 0.0024(4) 0.0020(4) 0.0023(5)
C3 0.0325(7) 0.0271(6) 0.0295(6) -0.0001(5) 0.0129(5) -0.0060(5)

loop_
_atom_type_symbol
_atom_type_description
_atom_type_scat_dispersion_real
_atom_type_scat_dispersion_imag
_atom_type_scat_source
C C 0.0033 0.0016 'International Tables Vol C Tables 4.2.6.8 and 6.1.1.4'
H H 0.0000 0.0000 'International Tables Vol C Tables 4.2.6.8 and 6.1.1.4'
N N 0.0061 0.0033 'International Tables Vol C Tables 4.2.6.8 and 6.1.1.4'
O O 0.0106 0.0060 'International Tables Vol C Tables 4.2.6.8 and 6.1.1.4'

loop_
_geom_angle_atom_site_label_1
_geom_angle_atom_site_label_2
_geom_angle_atom_site_label_3
_geom_angle
_geom_angle_site_symmetry_1
_geom_angle_site_symmetry_3
_geom_angle_publ_flag
C8 N10 C11 127.13(10) . . ?
C14 C15 C16 120.13(11) . . ?
N10 C11 C12 124.11(10) . . ?
N10 C11 C16 118.22(10) . . ?
C12 C11 C16 117.67(10) . . ?
C8 N7 C6 128.06(10) . . ?
C5 C4 C3 120.45(11) . . ?
C15 C16 C11 121.21(11) . . ?
C15 C16 C17 118.45(11) . . ?
C11 C16 C17 120.31(10) . . ?
C13 C12 C11 120.35(11) . . ?
O9 C8 N7 124.31(11) . . ?
O9 C8 N10 124.06(10) . . ?
N7 C8 N10 111.62(9) . . ?
C1 C6 C5 119.48(11) . . ?
C1 C6 N7 124.12(10) . . ?
C5 C6 N7 116.40(10) . . ?
C4 C5 C6 120.28(11) . . ?
C2 C1 C6 119.35(11) . . ?
C15 C14 C13 119.03(11) . . ?
C3 C2 C1 121.18(11) . . ?
N18 C17 C16 178.38(12) . . ?
C12 C13 C14 121.60(11) . . ?
C2 C3 C4 119.26(12) . . ?

loop_
_geom_bond_atom_site_label_1
_geom_bond_atom_site_label_2
_geom_bond_distance
_geom_bond_site_symmetry_2
_geom_bond_publ_flag
O9 C8 1.2183(14) . ?
N10 C8 1.3841(15) . ?
N10 C11 1.3966(15) . ?
N18 C17 1.1477(15) . ?
C15 C14 1.3766(17) . ?
C15 C16 1.4005(16) . ?
C11 C12 1.4012(15) . ?
C11 C16 1.4074(16) . ?
N7 C8 1.3651(14) . ?
N7 C6 1.4068(14) . ?
C4 C5 1.3821(17) . ?
C4 C3 1.3883(18) . ?
C16 C17 1.4336(16) . ?
C12 C13 1.3842(17) . ?
C6 C1 1.3963(16) . ?
C6 C5 1.3968(16) . ?
C1 C2 1.3895(17) . ?
C14 C13 1.3907(17) . ?
C2 C3 1.3830(18) . ?
